data_7239048
loop_
_publ_author_name
'Kakde, Badrinath N.'
'De, Subhadip'
'Dey, Dhananjay'
'Bisai, Alakesh'

_publ_section_title
;
 Metal triflate-catalyzed cyclization of arylvinylcarbinols: formal
 synthesis of (+-)-dichroanone and (+-)-taiwaniaquinone H
;
_journal_issue 22
_journal_name_full 'RSC Advances'
_journal_page_first 8176
_journal_paper_doi 10.1039/c3ra41497c
_journal_volume 3
_journal_year 2013
_chemical_formula_sum 'C20 H28 O'
_chemical_formula_weight 284.42
_space_group_IT_number 2
_space_group_name_Hall '-P 1'
_space_group_name_H-M_alt 'P -1'
_symmetry_cell_setting triclinic
_symmetry_Int_Tables_number 2
_symmetry_space_group_name_Hall '-P 1'
_symmetry_space_group_name_H-M 'P -1'
_atom_sites_solution_hydrogens geom
_atom_sites_solution_primary direct
_atom_sites_solution_secondary difmap
_audit_creation_method SHELXL-97
_cell_angle_alpha 91.303(3)
_cell_angle_beta 92.041(3)
_cell_angle_gamma 99.150(3)
_cell_formula_units_Z 2
_cell_length_a 6.8754(3)
_cell_length_b 10.7487(5)
_cell_length_c 11.7991(6)
_cell_measurement_temperature 298(2)
_cell_volume 859.97(7)
_computing_structure_refinement 'SHELXL-97 (Sheldrick, 1997)'
_computing_structure_solution 'SHELXS-97 (Sheldrick, 1990)'
_diffrn_ambient_temperature 298(2)
_diffrn_measured_fraction_theta_full 0.996
_diffrn_measured_fraction_theta_max 0.996
_diffrn_radiation_monochromator graphite
_diffrn_radiation_source 'fine-focus sealed tube'
_diffrn_radiation_type MoK\a
_diffrn_radiation_wavelength 0.71073
_diffrn_reflns_av_R_equivalents 0.0289
_diffrn_reflns_av_sigmaI/netI 0.0327
_diffrn_reflns_limit_h_max 8
_diffrn_reflns_limit_h_min -8
_diffrn_reflns_limit_k_max 12
_diffrn_reflns_limit_k_min -12
_diffrn_reflns_limit_l_max 14
_diffrn_reflns_limit_l_min -11
_diffrn_reflns_number 7200
_diffrn_reflns_theta_full 25.35
_diffrn_reflns_theta_max 25.35
_diffrn_reflns_theta_min 2.55
_exptl_absorpt_coefficient_mu 0.065
_exptl_absorpt_correction_T_max 0.9935
_exptl_absorpt_correction_T_min 0.9871
_exptl_absorpt_correction_type multi-scan
_exptl_absorpt_process_details SADABS
_exptl_crystal_density_diffrn 1.098
_exptl_crystal_density_method 'not measured'
_exptl_crystal_F_000 312
_exptl_crystal_size_max 0.20
_exptl_crystal_size_mid 0.10
_exptl_crystal_size_min 0.10
_refine_diff_density_max 1.039
_refine_diff_density_min -0.334
_refine_diff_density_rms 0.054
_refine_ls_extinction_method none
_refine_ls_goodness_of_fit_ref 1.035
_refine_ls_hydrogen_treatment constr
_refine_ls_matrix_type full
_refine_ls_number_parameters 196
_refine_ls_number_reflns 3146
_refine_ls_number_restraints 0
_refine_ls_restrained_S_all 1.035
_refine_ls_R_factor_all 0.0935
_refine_ls_R_factor_gt 0.0724
_refine_ls_shift/su_max 0.000
_refine_ls_shift/su_mean 0.000
_refine_ls_structure_factor_coef Fsqd
_refine_ls_weighting_details 'calc w=1/[\s^2^(Fo^2^)+(0.1309P)^2^+0.4396P] where P=(Fo^2^+2Fc^2^)/3'
_refine_ls_weighting_scheme calc
_refine_ls_wR_factor_gt 0.2132
_refine_ls_wR_factor_ref 0.2331
_reflns_number_gt 2319
_reflns_number_total 3146
_reflns_threshold_expression >2sigma(I)
_cod_data_source_file c3ra41497c.txt
_cod_data_source_block shelxl
_cod_depositor_comments
;
The following automatic conversions were performed:

data item '_symmetry_cell_setting' value 'Triclinic' was changed to
'triclinic' in accordance with the
/home/saulius/struct/COD-crude-data/automatic-downloads/DataCite-retrospective/RSC/depositions/lib/dictionaries/cif_core.dic
dictionary named 'cif_core.dic' version 2.4.2 last updated on
2011-04-26.

Automatic conversion script
Id: cif_fix_values 6909 2019-04-08 15:41:33Z antanas 

The following automatic conversions were performed:

data name '_iucr_refine_instruction_details' was replaced with
'_iucr_refine_instructions_details' as specified in the replacement
file 'data/replacement-values/replacement_tags.lst'.

Automatic conversion script
Id: cif_correct_tags 9268 2022-04-12 08:56:07Z antanas 
;
_cod_database_code 7239048

loop_
_symmetry_equiv_pos_as_xyz
'x, y, z'
'-x, -y, -z'

loop_
_atom_site_label
_atom_site_type_symbol
_atom_site_fract_x
_atom_site_fract_y
_atom_site_fract_z
_atom_site_U_iso_or_equiv
_atom_site_adp_type
_atom_site_occupancy
_atom_site_symmetry_multiplicity
_atom_site_calc_flag
_atom_site_refinement_flags
O1 O 0.2294(3) -0.09436(16) 1.06385(14) 0.0481(5) Uani 1 1 d .
C1 C -0.0221(5) -0.3792(3) 0.8663(4) 0.0872(12) Uani 1 1 d .
H1A H -0.0144 -0.3866 0.7855 0.131 Uiso 1 1 calc R
H1B H -0.1315 -0.3379 0.8844 0.131 Uiso 1 1 calc R
H1C H -0.0403 -0.4617 0.8977 0.131 Uiso 1 1 calc R
C2 C 0.1663(4) -0.3030(2) 0.9159(2) 0.0502(7) Uani 1 1 d .
H2 H 0.1542 -0.2983 0.9984 0.060 Uiso 1 1 calc R
C3 C 0.1980(3) -0.1688(2) 0.8745(2) 0.0398(6) Uani 1 1 d .
C4 C 0.1994(4) -0.1449(2) 0.7594(2) 0.0447(6) Uani 1 1 d .
H4 H 0.1795 -0.2121 0.7070 0.054 Uiso 1 1 calc R
C5 C 0.2299(4) -0.0229(2) 0.7211(2) 0.0425(6) Uani 1 1 d .
C6 C 0.2400(4) 0.0279(2) 0.6080(2) 0.0524(7) Uani 1 1 d .
H6 H 0.2245 -0.0206 0.5410 0.063 Uiso 1 1 calc R
C7 C 0.2746(4) 0.1540(2) 0.6133(2) 0.0489(7) Uani 1 1 d .
C8 C 0.3171(4) 0.2436(2) 0.5167(2) 0.0512(7) Uani 1 1 d .
C9 C 0.3143(6) 0.1705(3) 0.4038(2) 0.0707(9) Uani 1 1 d .
H9A H 0.4074 0.1129 0.4086 0.106 Uiso 1 1 calc R
H9B H 0.3491 0.2284 0.3444 0.106 Uiso 1 1 calc R
H9C H 0.1846 0.1242 0.3876 0.106 Uiso 1 1 calc R
C10 C 0.2584(4) 0.0067(2) 1.1458(2) 0.0474(6) Uani 1 1 d .
H10A H 0.3851 0.0570 1.1371 0.071 Uiso 1 1 calc R
H10B H 0.2522 -0.0266 1.2206 0.071 Uiso 1 1 calc R
H10C H 0.1573 0.0580 1.1349 0.071 Uiso 1 1 calc R
C11 C 0.2305(3) -0.0653(2) 0.95152(19) 0.0381(6) Uani 1 1 d .
C12 C 0.3432(6) -0.3664(3) 0.8931(4) 0.0812(11) Uani 1 1 d .
H12A H 0.3270 -0.4472 0.9276 0.122 Uiso 1 1 calc R
H12B H 0.4605 -0.3149 0.9245 0.122 Uiso 1 1 calc R
H12C H 0.3542 -0.3773 0.8127 0.122 Uiso 1 1 calc R
C13 C 0.2619(3) 0.0786(2) 0.7991(2) 0.0393(6) Uani 1 1 d .
C14 C 0.2903(4) 0.2014(2) 0.7365(2) 0.0438(6) Uani 1 1 d .
C15 C 0.5209(5) 0.3209(3) 0.5430(3) 0.0753(10) Uani 1 1 d .
H15A H 0.5439 0.3891 0.4902 0.090 Uiso 1 1 calc R
H15B H 0.6207 0.2677 0.5325 0.090 Uiso 1 1 calc R
C16 C 0.5410(6) 0.3782(3) 0.6697(3) 0.0872(12) Uani 1 1 d .
H16A H 0.6745 0.4222 0.6837 0.105 Uiso 1 1 calc R
H16B H 0.4527 0.4396 0.6765 0.105 Uiso 1 1 calc R
C17 C 0.4944(4) 0.2789(3) 0.7625(3) 0.0594(8) Uani 1 1 d .
H17A H 0.5932 0.2237 0.7641 0.071 Uiso 1 1 calc R
H17B H 0.4972 0.3209 0.8363 0.071 Uiso 1 1 calc R
C18 C 0.1623(5) 0.3312(3) 0.5070(3) 0.0699(9) Uani 1 1 d .
H18A H 0.0357 0.2823 0.4875 0.105 Uiso 1 1 calc R
H18B H 0.1976 0.3911 0.4491 0.105 Uiso 1 1 calc R
H18C H 0.1566 0.3751 0.5782 0.105 Uiso 1 1 calc R
C19 C 0.1275(5) 0.2785(3) 0.7683(3) 0.0760(10) Uani 1 1 d .
H19A H 0.0005 0.2301 0.7489 0.114 Uiso 1 1 calc R
H19B H 0.1436 0.3554 0.7274 0.114 Uiso 1 1 calc R
H19C H 0.1375 0.2978 0.8484 0.114 Uiso 1 1 calc R
C20 C 0.2612(3) 0.0583(2) 0.9142(2) 0.0409(6) Uani 1 1 d .
H20 H 0.2809 0.1260 0.9661 0.049 Uiso 1 1 calc R

loop_
_atom_site_aniso_label
_atom_site_aniso_U_11
_atom_site_aniso_U_22
_atom_site_aniso_U_33
_atom_site_aniso_U_23
_atom_site_aniso_U_13
_atom_site_aniso_U_12
O1 0.0625(12) 0.0453(10) 0.0358(9) 0.0006(7) 0.0026(8) 0.0060(8)
C1 0.080(2) 0.0578(19) 0.115(3) 0.0282(19) -0.013(2) -0.0159(17)
C2 0.0684(18) 0.0365(13) 0.0459(15) 0.0031(10) 0.0033(12) 0.0081(12)
C3 0.0417(13) 0.0361(12) 0.0419(13) 0.0010(10) 0.0034(10) 0.0071(10)
C4 0.0568(15) 0.0330(12) 0.0433(14) -0.0071(10) 0.0007(11) 0.0054(11)
C5 0.0506(14) 0.0370(12) 0.0383(13) -0.0019(10) 0.0009(10) 0.0031(10)
C6 0.0720(18) 0.0438(14) 0.0381(14) -0.0019(10) -0.0011(12) 0.0004(12)
C7 0.0611(16) 0.0430(14) 0.0400(14) 0.0023(11) -0.0031(11) 0.0011(12)
C8 0.0621(17) 0.0481(14) 0.0423(14) 0.0105(11) 0.0022(12) 0.0040(12)
C9 0.102(3) 0.0675(19) 0.0440(17) 0.0094(14) 0.0138(16) 0.0123(18)
C10 0.0526(15) 0.0527(14) 0.0368(13) -0.0041(11) 0.0002(11) 0.0087(12)
C11 0.0354(12) 0.0406(12) 0.0381(13) 0.0006(10) 0.0036(9) 0.0052(10)
C12 0.089(3) 0.0511(17) 0.109(3) 0.0119(17) 0.006(2) 0.0250(17)
C13 0.0396(13) 0.0346(12) 0.0429(13) -0.0009(10) 0.0010(10) 0.0044(10)
C14 0.0551(15) 0.0351(12) 0.0400(13) 0.0010(10) 0.0006(11) 0.0039(11)
C15 0.065(2) 0.0579(18) 0.099(3) 0.0136(17) 0.0054(17) -0.0024(15)
C16 0.090(3) 0.071(2) 0.091(3) 0.0141(19) -0.008(2) -0.0167(19)
C17 0.0638(18) 0.0489(15) 0.0600(18) 0.0065(13) -0.0060(14) -0.0066(13)
C18 0.077(2) 0.0650(19) 0.068(2) 0.0073(15) -0.0023(16) 0.0134(16)
C19 0.079(2) 0.0480(17) 0.105(3) 0.0129(17) 0.0132(19) 0.0198(16)
C20 0.0450(14) 0.0364(12) 0.0399(13) -0.0050(10) 0.0016(10) 0.0036(10)

loop_
_atom_type_symbol
_atom_type_description
_atom_type_scat_dispersion_real
_atom_type_scat_dispersion_imag
_atom_type_scat_source
C C 0.0033 0.0016 'International Tables Vol C Tables 4.2.6.8 and 6.1.1.4'
H H 0.0000 0.0000 'International Tables Vol C Tables 4.2.6.8 and 6.1.1.4'
O O 0.0106 0.0060 'International Tables Vol C Tables 4.2.6.8 and 6.1.1.4'

loop_
_geom_angle_atom_site_label_1
_geom_angle_atom_site_label_2
_geom_angle_atom_site_label_3
_geom_angle
C11 O1 C10 118.08(19)
C2 C1 H1A 109.5
C2 C1 H1B 109.5
H1A C1 H1B 109.5
C2 C1 H1C 109.5
H1A C1 H1C 109.5
H1B C1 H1C 109.5
C1 C2 C12 111.6(3)
C1 C2 C3 112.0(2)
C12 C2 C3 110.8(2)
C1 C2 H2 107.4
C12 C2 H2 107.4
C3 C2 H2 107.4
C4 C3 C11 118.1(2)
C4 C3 C2 121.0(2)
C11 C3 C2 121.0(2)
C5 C4 C3 121.2(2)
C5 C4 H4 119.4
C3 C4 H4 119.4
C4 C5 C13 119.8(2)
C4 C5 C6 132.4(2)
C13 C5 C6 107.8(2)
C7 C6 C5 110.7(2)
C7 C6 H6 124.6
C5 C6 H6 124.6
C6 C7 C8 128.0(2)
C6 C7 C14 110.3(2)
C8 C7 C14 121.4(2)
C7 C8 C15 106.8(2)
C7 C8 C9 110.6(2)
C15 C8 C9 110.5(3)
C7 C8 C18 111.0(2)
C15 C8 C18 110.0(2)
C9 C8 C18 107.9(2)
C8 C9 H9A 109.5
C8 C9 H9B 109.5
H9A C9 H9B 109.5
C8 C9 H9C 109.5
H9A C9 H9C 109.5
H9B C9 H9C 109.5
O1 C10 H10A 109.5
O1 C10 H10B 109.5
H10A C10 H10B 109.5
O1 C10 H10C 109.5
H10A C10 H10C 109.5
H10B C10 H10C 109.5
O1 C11 C20 123.0(2)
O1 C11 C3 115.6(2)
C20 C11 C3 121.4(2)
C2 C12 H12A 109.5
C2 C12 H12B 109.5
H12A C12 H12B 109.5
C2 C12 H12C 109.5
H12A C12 H12C 109.5
H12B C12 H12C 109.5
C20 C13 C5 120.6(2)
C20 C13 C14 129.7(2)
C5 C13 C14 109.7(2)
C13 C14 C7 101.44(18)
C13 C14 C17 111.9(2)
C7 C14 C17 109.8(2)
C13 C14 C19 109.4(2)
C7 C14 C19 113.7(2)
C17 C14 C19 110.3(2)
C8 C15 C16 111.8(3)
C8 C15 H15A 109.3
C16 C15 H15A 109.3
C8 C15 H15B 109.3
C16 C15 H15B 109.3
H15A C15 H15B 107.9
C17 C16 C15 114.4(3)
C17 C16 H16A 108.7
C15 C16 H16A 108.7
C17 C16 H16B 108.7
C15 C16 H16B 108.7
H16A C16 H16B 107.6
C14 C17 C16 109.4(2)
C14 C17 H17A 109.8
C16 C17 H17A 109.8
C14 C17 H17B 109.8
C16 C17 H17B 109.8
H17A C17 H17B 108.3
C8 C18 H18A 109.5
C8 C18 H18B 109.5
H18A C18 H18B 109.5
C8 C18 H18C 109.5
H18A C18 H18C 109.5
H18B C18 H18C 109.5
C14 C19 H19A 109.5
C14 C19 H19B 109.5
H19A C19 H19B 109.5
C14 C19 H19C 109.5
H19A C19 H19C 109.5
H19B C19 H19C 109.5
C13 C20 C11 119.0(2)
C13 C20 H20 120.5
C11 C20 H20 120.5

loop_
_geom_bond_atom_site_label_1
_geom_bond_atom_site_label_2
_geom_bond_distance
O1 C11 1.369(3)
O1 C10 1.423(3)
C1 C2 1.509(4)
C1 H1A 0.9600
C1 H1B 0.9600
C1 H1C 0.9600
C2 C12 1.515(4)
C2 C3 1.519(3)
C2 H2 0.9800
C3 C4 1.388(3)
C3 C11 1.405(3)
C4 C5 1.384(3)
C4 H4 0.9300
C5 C13 1.395(3)
C5 C6 1.454(4)
C6 C7 1.337(4)
C6 H6 0.9300
C7 C8 1.515(3)
C7 C14 1.525(3)
C8 C15 1.529(4)
C8 C9 1.529(4)
C8 C18 1.532(4)
C9 H9A 0.9600
C9 H9B 0.9600
C9 H9C 0.9600
C10 H10A 0.9600
C10 H10B 0.9600
C10 H10C 0.9600
C11 C20 1.396(3)
C12 H12A 0.9600
C12 H12B 0.9600
C12 H12C 0.9600
C13 C20 1.381(3)
C13 C14 1.516(3)
C14 C17 1.530(4)
C14 C19 1.546(4)
C15 C16 1.597(5)
C15 H15A 0.9700
C15 H15B 0.9700
C16 C17 1.552(4)
C16 H16A 0.9700
C16 H16B 0.9700
C17 H17A 0.9700
C17 H17B 0.9700
C18 H18A 0.9600
C18 H18B 0.9600
C18 H18C 0.9600
C19 H19A 0.9600
C19 H19B 0.9600
C19 H19C 0.9600
C20 H20 0.9300

loop_
_geom_torsion_atom_site_label_1
_geom_torsion_atom_site_label_2
_geom_torsion_atom_site_label_3
_geom_torsion_atom_site_label_4
_geom_torsion
C1 C2 C3 C4 -55.4(4)
C12 C2 C3 C4 70.0(3)
C1 C2 C3 C11 125.9(3)
C12 C2 C3 C11 -108.8(3)
C11 C3 C4 C5 -0.7(4)
C2 C3 C4 C5 -179.4(2)
C3 C4 C5 C13 0.7(4)
C3 C4 C5 C6 179.4(3)
C4 C5 C6 C7 -179.4(3)
C13 C5 C6 C7 -0.5(3)
C5 C6 C7 C8 173.0(3)
C5 C6 C7 C14 -0.4(3)
C6 C7 C8 C15 -119.7(3)
C14 C7 C8 C15 53.0(3)
C6 C7 C8 C9 0.6(4)
C14 C7 C8 C9 173.3(3)
C6 C7 C8 C18 120.4(3)
C14 C7 C8 C18 -66.9(3)
C10 O1 C11 C20 0.9(3)
C10 O1 C11 C3 -179.0(2)
C4 C3 C11 O1 -179.4(2)
C2 C3 C11 O1 -0.6(3)
C4 C3 C11 C20 0.8(4)
C2 C3 C11 C20 179.5(2)
C4 C5 C13 C20 -0.7(4)
C6 C5 C13 C20 -179.8(2)
C4 C5 C13 C14 -179.8(2)
C6 C5 C13 C14 1.2(3)
C20 C13 C14 C7 179.7(2)
C5 C13 C14 C7 -1.3(3)
C20 C13 C14 C17 62.8(3)
C5 C13 C14 C17 -118.3(2)
C20 C13 C14 C19 -59.8(3)
C5 C13 C14 C19 119.1(3)
C6 C7 C14 C13 1.0(3)
C8 C7 C14 C13 -172.9(2)
C6 C7 C14 C17 119.6(3)
C8 C7 C14 C17 -54.3(3)
C6 C7 C14 C19 -116.3(3)
C8 C7 C14 C19 69.8(3)
C7 C8 C15 C16 -49.1(3)
C9 C8 C15 C16 -169.6(3)
C18 C8 C15 C16 71.4(3)
C8 C15 C16 C17 55.3(4)
C13 C14 C17 C16 161.6(3)
C7 C14 C17 C16 49.8(3)
C19 C14 C17 C16 -76.3(3)
C15 C16 C17 C14 -54.0(4)
C5 C13 C20 C11 0.8(4)
C14 C13 C20 C11 179.7(2)
O1 C11 C20 C13 179.3(2)
C3 C11 C20 C13 -0.8(4)
